data_4326092
loop_
_publ_author_name
'Javier Cepeda'
'Rolindes Balda'
'Garikoitz Beobide'
'Oscar Castillo'
'Joaqu\'in Fern\'andez'
'Antonio Luque'
'Sonia P\'erez-Y\'a\~nez'
'Pascual Rom\'an'
'Daniel Vallejo-S\'anchez'

_publ_contact_author
;
 Oscar Castillo. Departamento de Quimica Inorganica. 
Facultad de Ciencia y Tecnologia
Universidad del Pais Vasco,  Apdo. 644, 
E-48080 Bilbao, Spain
;
_publ_contact_author_email oscar.castillo@ehu.es
_publ_contact_author_fax '+34-946 013 500'
_publ_contact_author_phone '+34-946 015 991'
_publ_section_title
;
 Lanthanide(III)/Pyrimidine-4,6-dicarboxylate/Oxalate Extended Frameworks:
 A Detailed Study Based on the Lanthanide Contraction and Temperature
 Effects
;
_journal_name_full 'Inorganic Chemistry'
_journal_page_first 8437
_journal_page_last 8451
_journal_paper_doi 10.1021/ic201013v
_journal_volume 50
_journal_year 2011
_chemical_compound_source 'synthesis as described'
_chemical_formula_moiety 'C14 H10 La2 N4 O15 , 5(H2 O)'
_chemical_formula_structural 'C14 H10 La2 N4 O15 , 5(H2 O)'
_chemical_formula_sum 'C14 H20 La2 N4 O20'
_chemical_formula_weight 842.14
_chemical_name_systematic
;
poly-{[(mu-oxalato)(mu3-pyrimidine-4,6-dicarboxylato)-k2N,O:k2N',O':kO''
(mu4-pyrimidine-4,6-dicarboxylato)-k2N,O:k2N',O':kO'':kO''')-
triacuadilanthanum(III)]pentahydrate}
;
_space_group_IT_number 33
_symmetry_cell_setting orthorhombic
_symmetry_Int_Tables_number 33
_symmetry_space_group_name_Hall 'P 2c -2n'
_symmetry_space_group_name_H-M 'P n a 21'
_atom_sites_solution_hydrogens geom
_atom_sites_solution_primary direct
_atom_sites_solution_secondary difmap
_audit_creation_method SHELXL97
_cell_angle_alpha 90.00
_cell_angle_beta 90.00
_cell_angle_gamma 90.00
_cell_formula_units_Z 4
_cell_length_a 12.1350(5)
_cell_length_b 11.0417(4)
_cell_length_c 19.6509(8)
_cell_measurement_reflns_used 12885
_cell_measurement_temperature 100(2)
_cell_measurement_theta_max 30.08
_cell_measurement_theta_min 2.70
_cell_volume 2633.04(18)
_computing_cell_refinement 'CrysAlis CCD (Oxford Diffraction, 2003)'
_computing_data_collection 'CrysAlis CCD (Oxford Diffraction, 2003)'
_computing_data_reduction 'CrysAlis RED (Oxford Diffraction, 2003)'
_computing_molecular_graphics 'Ortep-3 (Farrugia, 1997)'
_computing_publication_material 'WinGX (Farrugia, 1999)'
_computing_structure_refinement 'SHELXL-97 (Sheldrick, 1997)'
_computing_structure_solution 'Sir92 (Altomare et al., 1993)'
_diffrn_ambient_temperature 100(2)
_diffrn_measured_fraction_theta_full 0.998
_diffrn_measured_fraction_theta_max 0.998
_diffrn_measurement_device_type Xcalibur
_diffrn_measurement_method \w
_diffrn_radiation_monochromator graphite
_diffrn_radiation_source 'fine-focus sealed tube'
_diffrn_radiation_type MoK\a
_diffrn_radiation_wavelength 0.71073
_diffrn_reflns_av_R_equivalents 0.0347
_diffrn_reflns_av_sigmaI/netI 0.0669
_diffrn_reflns_limit_h_max 17
_diffrn_reflns_limit_h_min -16
_diffrn_reflns_limit_k_max 12
_diffrn_reflns_limit_k_min -15
_diffrn_reflns_limit_l_max 25
_diffrn_reflns_limit_l_min -27
_diffrn_reflns_number 12885
_diffrn_reflns_theta_full 30.08
_diffrn_reflns_theta_max 30.08
_diffrn_reflns_theta_min 2.70
_diffrn_standards_decay_% 0
_diffrn_standards_interval_count 0
_diffrn_standards_interval_time 0
_diffrn_standards_number 0
_exptl_absorpt_coefficient_mu 3.295
_exptl_absorpt_correction_T_max 0.680
_exptl_absorpt_correction_T_min 0.402
_exptl_absorpt_correction_type numerical
_exptl_absorpt_process_details
;
CrysAlis RED, Oxford Diffraction Ltd.,
Version 1.170.32 (release 06.06.2003 CrysAlis170 VC++)
(compiled Jun  6 2003,13:53:32)
Analytical numeric absorption correction using a multifaceted crystal
model based on expressions derived by R.C. Clark & J.S. Reid.
;
_exptl_crystal_colour colourless
_exptl_crystal_density_diffrn 2.084
_exptl_crystal_density_meas 2.09(1)
_exptl_crystal_density_method flotation
_exptl_crystal_description 'rectangular block'
_exptl_crystal_F_000 1560
_exptl_crystal_size_max 0.36
_exptl_crystal_size_mid 0.33
_exptl_crystal_size_min 0.18
_refine_diff_density_max 3.987
_refine_diff_density_min -1.840
_refine_diff_density_rms 0.245
_refine_ls_abs_structure_details 'Flack H D (1983), Acta Cryst. A39, 876-881'
_refine_ls_abs_structure_Flack 0.02(2)
_refine_ls_extinction_method none
_refine_ls_goodness_of_fit_ref 1.078
_refine_ls_hydrogen_treatment constr
_refine_ls_matrix_type full
_refine_ls_number_parameters 336
_refine_ls_number_reflns 7343
_refine_ls_number_restraints 1
_refine_ls_restrained_S_all 1.076
_refine_ls_R_factor_all 0.0540
_refine_ls_R_factor_gt 0.0462
_refine_ls_shift/su_max 0.005
_refine_ls_shift/su_mean 0.000
_refine_ls_structure_factor_coef Fsqd
_refine_ls_weighting_details 'calc w=1/[\s^2^(Fo^2^)+(0.0608P)^2^+0.0000P] where P=(Fo^2^+2Fc^2^)/3'
_refine_ls_weighting_scheme calc
_refine_ls_wR_factor_gt 0.1139
_refine_ls_wR_factor_ref 0.1159
_reflns_number_gt 6371
_reflns_number_total 7343
_reflns_threshold_expression >2sigma(I)
_cod_data_source_file ic201013v_si_002_12.cif
_cod_data_source_block 4-La
_cod_database_code 4326092

loop_
_symmetry_equiv_pos_as_xyz
'x, y, z'
'-x, -y, z+1/2'
'-x+1/2, y+1/2, z+1/2'
'x+1/2, -y+1/2, z'

loop_
_atom_site_label
_atom_site_type_symbol
_atom_site_fract_x
_atom_site_fract_y
_atom_site_fract_z
_atom_site_U_iso_or_equiv
_atom_site_adp_type
_atom_site_occupancy
_atom_site_symmetry_multiplicity
_atom_site_calc_flag
_atom_site_refinement_flags
La1 La 0.84041(3) 0.36417(3) 0.87864(2) 0.00466(9) Uani 1 1 d .
La2 La 1.01807(3) -0.11641(3) 0.66487(2) 0.00557(9) Uani 1 1 d .
N11 N 0.8736(6) 0.2749(6) 0.7503(4) 0.0089(13) Uani 1 1 d .
C12 C 0.9327(7) 0.1763(7) 0.7370(4) 0.0077(14) Uani 1 1 d .
H12 H 0.9875 0.1550 0.7678 0.009 Uiso 1 1 calc R
N13 N 0.9192(6) 0.1066(6) 0.6830(3) 0.0092(13) Uani 1 1 d .
C14 C 0.8424(7) 0.1375(7) 0.6373(4) 0.0098(14) Uani 1 1 d .
C15 C 0.7820(7) 0.2413(7) 0.6451(4) 0.0090(15) Uani 1 1 d .
H15 H 0.7322 0.2663 0.6120 0.011 Uiso 1 1 calc R
C16 C 0.7978(7) 0.3073(7) 0.7037(4) 0.0068(14) Uani 1 1 d .
C17 C 0.7242(6) 0.4135(7) 0.7225(4) 0.0064(14) Uani 1 1 d .
O171 O 0.7361(5) 0.4569(5) 0.7810(3) 0.0080(11) Uani 1 1 d .
O172 O 0.6563(5) 0.4470(5) 0.6783(3) 0.0096(11) Uani 1 1 d .
C18 C 0.8240(7) 0.0527(7) 0.5777(4) 0.0107(16) Uani 1 1 d .
O181 O 0.8845(5) -0.0385(5) 0.5739(3) 0.0145(13) Uani 1 1 d .
O182 O 0.7507(7) 0.0827(6) 0.5369(4) 0.0256(17) Uani 1 1 d .
N21 N 0.9911(6) 0.5000(6) 0.8037(4) 0.0106(13) Uani 1 1 d .
C22 C 0.9725(7) 0.6017(8) 0.7694(4) 0.0128(16) Uani 1 1 d .
H22 H 0.9002 0.6297 0.7684 0.015 Uiso 1 1 calc R
N23 N 1.0469(6) 0.6672(6) 0.7364(4) 0.0119(14) Uani 1 1 d .
C24 C 1.1501(6) 0.6266(7) 0.7394(4) 0.0084(14) Uani 1 1 d .
C25 C 1.1802(7) 0.5196(7) 0.7736(5) 0.0110(15) Uani 1 1 d .
H25 H 1.2526 0.4924 0.7758 0.013 Uiso 1 1 calc R
C26 C 1.0941(7) 0.4587(6) 0.8035(4) 0.0072(14) Uani 1 1 d .
C27 C 1.1154(6) 0.3387(6) 0.8419(4) 0.0050(13) Uani 1 1 d .
O271 O 1.0345(4) 0.2902(4) 0.8714(3) 0.0081(10) Uani 1 1 d .
O272 O 1.2103(5) 0.2973(5) 0.8373(3) 0.0093(11) Uani 1 1 d .
C28 C 1.2390(7) 0.7042(7) 0.7062(4) 0.0091(15) Uani 1 1 d .
O281 O 1.2082(5) 0.7992(5) 0.6778(3) 0.0121(12) Uani 1 1 d .
O282 O 1.3372(5) 0.6671(5) 0.7106(3) 0.0143(12) Uani 1 1 d .
C32 C 1.1128(7) -0.1780(7) 0.5088(4) 0.0086(15) Uani 1 1 d .
O33 O 1.1147(5) -0.0912(5) 0.5517(3) 0.0092(11) Uani 1 1 d .
O31 O 1.1498(5) -0.1737(5) 0.4495(3) 0.0076(10) Uani 1 1 d .
C35 C 1.0616(7) -0.2992(7) 0.5320(4) 0.0075(15) Uani 1 1 d .
O36 O 1.0057(6) -0.2959(5) 0.5869(3) 0.0150(13) Uani 1 1 d .
O34 O 1.0754(5) -0.3873(5) 0.4955(3) 0.0119(12) Uani 1 1 d .
O1W O 0.8216(5) 0.5836(5) 0.9084(3) 0.0140(12) Uani 1 1 d .
O2W O 0.6586(5) 0.3850(5) 0.9410(3) 0.0134(12) Uani 1 1 d .
O3W O 1.0349(6) -0.0735(6) 0.7919(3) 0.0213(15) Uani 1 1 d .
O4W O 0.9931(9) 0.7522(11) 0.9009(6) 0.069(3) Uiso 1 1 d .
O5W O 1.1589(13) 0.5704(17) 0.9404(9) 0.111(5) Uiso 1 1 d .
O6W O 1.3708(19) 0.560(2) 0.8885(14) 0.178(9) Uiso 1 1 d .
O7W O 0.5339(8) 0.1508(9) 0.5886(5) 0.049(2) Uiso 1 1 d .
O8W O 0.8601(7) -0.4889(7) 0.5814(4) 0.0315(18) Uiso 1 1 d .
H11W H 0.8762 0.6406 0.9024 0.047 Uiso 1 1 d .
H12W H 0.7793 0.6147 0.9403 0.047 Uiso 1 1 d .
H21W H 0.6563 0.4462 0.9745 0.047 Uiso 1 1 d .
H22W H 0.5868 0.3520 0.9276 0.047 Uiso 1 1 d .
H31W H 1.1091 -0.0635 0.8011 0.047 Uiso 1 1 d .
H32W H 1.0230 -0.1381 0.8159 0.047 Uiso 1 1 d .

loop_
_atom_site_aniso_label
_atom_site_aniso_U_11
_atom_site_aniso_U_22
_atom_site_aniso_U_33
_atom_site_aniso_U_23
_atom_site_aniso_U_13
_atom_site_aniso_U_12
La1 0.00475(16) 0.00536(14) 0.00387(16) 0.00058(17) -0.00018(17) -0.00076(14)
La2 0.00491(16) 0.00663(15) 0.00518(17) -0.00149(17) -0.00030(18) 0.00212(15)
N11 0.006(3) 0.005(3) 0.016(3) 0.005(2) 0.004(3) 0.000(2)
C12 0.006(4) 0.007(3) 0.010(4) -0.003(3) 0.000(3) 0.001(3)
N13 0.009(3) 0.010(3) 0.008(3) -0.003(2) 0.000(2) 0.001(3)
C14 0.011(4) 0.010(3) 0.009(3) -0.001(3) -0.002(3) -0.005(3)
C15 0.015(4) 0.006(3) 0.007(3) -0.001(3) -0.001(3) 0.003(3)
C16 0.008(4) 0.006(3) 0.007(3) -0.002(3) 0.000(3) 0.002(3)
C17 0.0064(16) 0.0062(16) 0.0065(16) 0.0005(10) 0.0005(10) -0.0007(10)
O171 0.013(3) 0.007(2) 0.004(2) -0.0020(19) -0.005(2) 0.002(2)
O172 0.006(3) 0.010(2) 0.013(3) -0.002(2) -0.004(2) 0.002(2)
C18 0.011(4) 0.009(3) 0.013(4) -0.005(3) -0.004(3) 0.004(3)
O181 0.017(3) 0.015(3) 0.012(3) -0.013(2) -0.007(3) 0.008(3)
O182 0.035(4) 0.025(4) 0.017(3) -0.010(3) -0.015(3) 0.013(3)
N21 0.009(3) 0.015(3) 0.008(3) 0.002(3) -0.004(3) 0.001(3)
C22 0.006(4) 0.018(4) 0.014(4) 0.006(3) 0.003(3) -0.003(3)
N23 0.008(3) 0.013(3) 0.014(3) 0.002(3) -0.002(3) -0.005(3)
C24 0.005(3) 0.010(3) 0.010(3) 0.003(3) 0.002(3) -0.003(3)
C25 0.007(4) 0.006(3) 0.021(4) -0.004(3) 0.000(3) 0.003(3)
C26 0.009(4) 0.006(3) 0.006(3) 0.001(3) 0.000(3) 0.006(3)
C27 0.0050(16) 0.0052(15) 0.0048(16) -0.0006(9) -0.0001(10) -0.0002(10)
O271 0.0070(13) 0.0087(12) 0.0085(13) 0.0007(9) -0.0003(9) 0.0003(9)
O272 0.009(3) 0.008(2) 0.011(3) 0.006(2) 0.004(2) 0.002(2)
C28 0.008(4) 0.010(3) 0.009(4) 0.003(3) 0.004(3) -0.002(3)
O281 0.009(3) 0.009(2) 0.019(3) 0.003(2) -0.003(2) 0.001(2)
O282 0.007(3) 0.008(2) 0.028(3) 0.008(2) 0.009(3) 0.002(2)
C32 0.010(4) 0.010(3) 0.006(3) -0.004(3) -0.001(3) 0.001(3)
O33 0.016(3) 0.002(2) 0.009(3) -0.0022(19) 0.003(2) -0.002(2)
O31 0.0089(13) 0.0066(13) 0.0073(13) -0.0005(9) 0.0009(9) -0.0005(9)
C35 0.009(4) 0.004(3) 0.009(3) 0.003(3) 0.001(3) 0.002(3)
O36 0.025(4) 0.011(3) 0.009(3) -0.001(2) 0.008(3) 0.000(2)
O34 0.025(3) 0.003(2) 0.008(3) -0.001(2) 0.006(2) -0.002(2)
O1W 0.019(3) 0.009(3) 0.014(3) -0.005(2) 0.010(2) 0.002(2)
O2W 0.011(3) 0.019(3) 0.010(3) -0.007(2) 0.005(2) -0.003(2)
O3W 0.024(4) 0.030(4) 0.010(3) -0.005(3) 0.005(3) -0.019(3)

loop_
_atom_type_symbol
_atom_type_description
_atom_type_scat_dispersion_real
_atom_type_scat_dispersion_imag
_atom_type_scat_source
C C 0.0033 0.0016 'International Tables Vol C Tables 4.2.6.8 and 6.1.1.4'
H H 0.0000 0.0000 'International Tables Vol C Tables 4.2.6.8 and 6.1.1.4'
N N 0.0061 0.0033 'International Tables Vol C Tables 4.2.6.8 and 6.1.1.4'
O O 0.0106 0.0060 'International Tables Vol C Tables 4.2.6.8 and 6.1.1.4'
La La -0.2871 2.4523 'International Tables Vol C Tables 4.2.6.8 and 6.1.1.4'

loop_
_geom_angle_atom_site_label_1
_geom_angle_atom_site_label_2
_geom_angle_atom_site_label_3
_geom_angle
_geom_angle_site_symmetry_1
_geom_angle_site_symmetry_3
O271 La1 O1W 114.57(18) . .
O271 La1 O272 109.97(17) . 4_455
O1W La1 O272 134.78(19) . 4_455
O271 La1 O171 124.33(19) . .
O1W La1 O171 74.84(19) . .
O272 La1 O171 74.13(18) 4_455 .
O271 La1 O31 73.44(17) . 2_755
O1W La1 O31 132.98(18) . 2_755
O272 La1 O31 67.49(18) 4_455 2_755
O171 La1 O31 141.53(18) . 2_755
O271 La1 O34 72.8(2) . 2_755
O1W La1 O34 74.14(19) . 2_755
O272 La1 O34 128.22(18) 4_455 2_755
O171 La1 O34 148.81(17) . 2_755
O31 La1 O34 64.14(17) 2_755 2_755
O271 La1 O2W 151.49(19) . .
O1W La1 O2W 73.73(19) . .
O272 La1 O2W 70.99(18) 4_455 .
O171 La1 O2W 83.9(2) . .
O31 La1 O2W 81.38(19) 2_755 .
O34 La1 O2W 84.5(2) 2_755 .
O271 La1 N11 72.0(2) . .
O1W La1 N11 125.26(19) . .
O272 La1 N11 62.58(19) 4_455 .
O171 La1 N11 61.19(18) . .
O31 La1 N11 101.60(18) 2_755 .
O34 La1 N11 144.5(2) 2_755 .
O2W La1 N11 127.3(2) . .
O271 La1 N21 61.75(18) . .
O1W La1 N21 70.2(2) . .
O272 La1 N21 128.53(19) 4_455 .
O171 La1 N21 73.0(2) . .
O31 La1 N21 135.16(19) 2_755 .
O34 La1 N21 99.2(2) 2_755 .
O2W La1 N21 141.1(2) . .
N11 La1 N21 67.1(2) . .
O282 La2 O281 135.1(2) 4_455 1_545
O282 La2 O36 89.4(2) 4_455 .
O281 La2 O36 79.8(2) 1_545 .
O282 La2 O172 136.86(19) 4_455 4
O281 La2 O172 69.67(18) 1_545 4
O36 La2 O172 133.5(2) . 4
O282 La2 O33 140.1(2) 4_455 .
O281 La2 O33 72.68(19) 1_545 .
O36 La2 O33 65.03(18) . .
O172 La2 O33 72.69(17) 4 .
O282 La2 O3W 75.7(2) 4_455 .
O281 La2 O3W 84.0(2) 1_545 .
O36 La2 O3W 138.5(2) . .
O172 La2 O3W 72.95(19) 4 .
O33 La2 O3W 143.4(2) . .
O282 La2 O181 76.4(2) 4_455 .
O281 La2 O181 141.2(2) 1_545 .
O36 La2 O181 78.54(19) . .
O172 La2 O181 104.2(2) 4 .
O33 La2 O181 69.1(2) . .
O3W La2 O181 132.2(2) . .
O282 La2 N13 76.47(19) 4_455 .
O281 La2 N13 136.03(19) 1_545 .
O36 La2 N13 139.2(2) . .
O172 La2 N13 67.36(19) 4 .
O33 La2 N13 102.53(19) . .
O3W La2 N13 75.1(2) . .
O181 La2 N13 61.03(18) . .
O282 La2 N23 74.4(2) 4_455 1_545
O281 La2 N23 61.0(2) 1_545 1_545
O36 La2 N23 68.9(2) . 1_545
O172 La2 N23 119.81(19) 4 1_545
O33 La2 N23 118.6(2) . 1_545
O3W La2 N23 69.9(2) . 1_545
O181 La2 N23 135.9(2) . 1_545
N13 La2 N23 138.7(2) . 1_545
C12 N11 C16 117.0(7) . .
C12 N11 La1 123.7(5) . .
C16 N11 La1 115.5(5) . .
N13 C12 N11 124.6(8) . .
N13 C12 H12 117.7 . .
N11 C12 H12 117.7 . .
C12 N13 C14 118.5(7) . .
C12 N13 La2 124.7(5) . .
C14 N13 La2 116.3(5) . .
N13 C14 C15 120.7(7) . .
N13 C14 C18 117.6(7) . .
C15 C14 C18 121.7(7) . .
C14 C15 C16 117.5(7) . .
C14 C15 H15 121.2 . .
C16 C15 H15 121.2 . .
N11 C16 C15 121.5(7) . .
N11 C16 C17 116.3(7) . .
C15 C16 C17 122.0(7) . .
O172 C17 O171 126.7(7) . .
O172 C17 C16 116.6(7) . .
O171 C17 C16 116.7(7) . .
C17 O171 La1 127.0(5) . .
C17 O172 La2 136.7(5) . 4_455
O182 C18 O181 126.6(7) . .
O182 C18 C14 116.1(7) . .
O181 C18 C14 117.3(7) . .
C18 O181 La2 127.0(5) . .
C22 N21 C26 116.5(7) . .
C22 N21 La1 127.7(5) . .
C26 N21 La1 115.7(5) . .
N23 C22 N21 126.4(8) . .
N23 C22 H22 116.8 . .
N21 C22 H22 116.8 . .
C22 N23 C24 115.8(7) . .
C22 N23 La2 128.8(6) . 1_565
C24 N23 La2 115.3(5) . 1_565
N23 C24 C25 123.2(7) . .
N23 C24 C28 117.2(7) . .
C25 C24 C28 119.5(7) . .
C26 C25 C24 114.7(7) . .
C26 C25 H25 122.7 . .
C24 C25 H25 122.7 . .
N21 C26 C25 123.3(7) . .
N21 C26 C27 116.7(7) . .
C25 C26 C27 120.0(7) . .
O272 C27 O271 126.9(7) . .
O272 C27 C26 115.7(6) . .
O271 C27 C26 117.2(7) . .
C27 O271 La1 128.6(5) . .
C27 O272 La1 144.9(5) . 4
O281 C28 O282 126.0(7) . .
O281 C28 C24 116.9(7) . .
O282 C28 C24 117.1(7) . .
C28 O281 La2 129.5(5) . 1_565
C28 O282 La2 154.0(6) . 4
O31 C32 O33 125.5(8) . .
O31 C32 C35 116.9(6) . .
O33 C32 C35 117.6(7) . .
C32 O33 La2 119.3(5) . .
C32 O31 La1 119.9(5) . 2_754
O34 C35 O36 126.4(7) . .
O34 C35 C32 117.5(7) . .
O36 C35 C32 116.1(6) . .
C35 O36 La2 120.4(5) . .
C35 O34 La1 120.6(5) . 2_754
La1 O1W H11W 124.5 . .
La1 O1W H12W 126.7 . .
H11W O1W H12W 104.1 . .
La1 O2W H21W 115.3 . .
La1 O2W H22W 127.6 . .
H21W O2W H22W 115.3 . .
La2 O3W H31W 107.0 . .
La2 O3W H32W 111.5 . .
H31W O3W H32W 98.9 . .

loop_
_geom_bond_atom_site_label_1
_geom_bond_atom_site_label_2
_geom_bond_distance
_geom_bond_site_symmetry_2
La1 O271 2.497(5) .
La1 O1W 2.503(6) .
La1 O272 2.516(6) 4_455
La1 O171 2.517(5) .
La1 O31 2.526(5) 2_755
La1 O34 2.527(6) 2_755
La1 O2W 2.534(6) .
La1 N11 2.738(7) .
La1 N21 2.786(7) .
La2 O282 2.437(6) 4_455
La2 O281 2.501(6) 1_545
La2 O36 2.510(6) .
La2 O172 2.526(5) 4
La2 O33 2.529(6) .
La2 O3W 2.548(6) .
La2 O181 2.562(6) .
La2 N13 2.763(7) .
La2 N23 2.794(7) 1_545
N11 C12 1.329(10) .
N11 C16 1.345(10) .
C12 N13 1.321(10) .
C12 H12 0.9300 .
N13 C14 1.339(10) .
C14 C15 1.368(11) .
C14 C18 1.515(10) .
C15 C16 1.377(10) .
C15 H15 0.9300 .
C16 C17 1.520(10) .
C17 O172 1.252(9) .
C17 O171 1.254(9) .
O172 La2 2.526(5) 4_455
C18 O182 1.243(10) .
C18 O181 1.248(9) .
N21 C22 1.329(10) .
N21 C26 1.331(10) .
C22 N23 1.326(11) .
C22 H22 0.9300 .
N23 C24 1.332(11) .
N23 La2 2.794(7) 1_565
C24 C25 1.407(11) .
C24 C28 1.524(11) .
C25 C26 1.374(11) .
C25 H25 0.9300 .
C26 C27 1.548(10) .
C27 O272 1.243(9) .
C27 O271 1.259(9) .
O272 La1 2.516(5) 4
C28 O281 1.245(9) .
C28 O282 1.263(10) .
O281 La2 2.501(6) 1_565
O282 La2 2.437(6) 4
C32 O31 1.250(10) .
C32 O33 1.277(9) .
C32 C35 1.544(11) .
O31 La1 2.526(5) 2_754
C35 O34 1.220(9) .
C35 O36 1.274(10) .
O34 La1 2.527(6) 2_754
O1W H11W 0.9213 .
O1W H12W 0.8806 .
O2W H21W 0.9438 .
O2W H22W 0.9809 .
O3W H31W 0.9249 .
O3W H32W 0.8676 .

loop_
_geom_hbond_atom_site_label_D
_geom_hbond_atom_site_label_H
_geom_hbond_atom_site_label_A
_geom_hbond_distance_DH
_geom_hbond_distance_HA
_geom_hbond_distance_DA
_geom_hbond_angle_DHA
_geom_hbond_site_symmetry_A
O1W H11W O4W 0.92 1.88 2.796(13) 173.0 .
O1W H12W O182 0.88 1.96 2.673(9) 136.5 3_655
O2W H21W O181 0.94 2.02 2.795(8) 137.9 3_655
O2W H22W O271 0.98 2.02 2.808(8) 135.5 4_455
O3W H31W O171 0.92 1.98 2.768(8) 142.2 4
O3W H32W O4W 0.87 2.10 2.925(14) 159.8 1_545
